data_2203542
loop_
_publ_author_name
'Zeller, Matthias'
'Hunter, Allen D.'
'Sampson, Paul'
'Chumachenko, Nataliya'

_publ_section_title
(4a<i>SR</i>,7<i>SR</i>,9a<i>RS</i>)-9a-Bromo-7-methyl-5,5-dioxo-1,2,4a,6,7,9a-hexahydro-8-oxa-5\l^6^-thia-1,4-benzocyclohepten-9-one
_journal_issue 5
_journal_name_full 'Acta Crystallographica Section E'
_journal_page_first o724
_journal_page_last o726
_journal_paper_doi 10.1107/S1600536804007603
_journal_volume 60
_journal_year 2004
_chemical_formula_iupac 'C10 H13 Br O4 S'
_chemical_formula_moiety 'C10 H13 Br O4 S'
_chemical_formula_sum 'C10 H13 Br O4 S'
_chemical_formula_weight 309.17
_chemical_name_systematic
;
 ?
;
_space_group_IT_number 2
_symmetry_cell_setting triclinic
_symmetry_space_group_name_Hall '-P 1'
_symmetry_space_group_name_H-M 'P -1'
_atom_sites_solution_hydrogens geom
_atom_sites_solution_primary direct
_atom_sites_solution_secondary difmap
_audit_creation_method SHELXL-97
_cell_angle_alpha 92.724(3)
_cell_angle_beta 94.191(3)
_cell_angle_gamma 101.615(3)
_cell_formula_units_Z 2
_cell_length_a 6.2069(10)
_cell_length_b 9.2067(15)
_cell_length_c 10.4197(17)
_cell_measurement_reflns_used 4693
_cell_measurement_temperature 100(2)
_cell_measurement_theta_max 28.3255
_cell_measurement_theta_min 2.263
_cell_volume 580.50(16)
_computing_cell_refinement 'SAINT-Plus (Bruker, 1997--1999)'
_computing_data_collection 'SMART (Bruker, 1997--2000)'
_computing_data_reduction SAINT-Plus
_computing_molecular_graphics SHELXL97
_computing_publication_material SHELXL97
_computing_structure_refinement 'SHELXL97 (Sheldrick, 1997)'
_computing_structure_solution 'SHELXS97 (Sheldrick, 1990)'
_diffrn_ambient_temperature 100(2)
_diffrn_measured_fraction_theta_full 0.970
_diffrn_measured_fraction_theta_max 0.970
_diffrn_measurement_device_type 'Bruker SMART APEX CCD diffractometer'
_diffrn_measurement_method 'omega scans'
_diffrn_radiation_monochromator graphite
_diffrn_radiation_source 'fine-focus sealed tube'
_diffrn_radiation_type MoK\a
_diffrn_radiation_wavelength 0.71073
_diffrn_reflns_av_R_equivalents 0.0381
_diffrn_reflns_av_sigmaI/netI 0.0687
_diffrn_reflns_limit_h_max 8
_diffrn_reflns_limit_h_min -8
_diffrn_reflns_limit_k_max 12
_diffrn_reflns_limit_k_min -12
_diffrn_reflns_limit_l_max 13
_diffrn_reflns_limit_l_min -13
_diffrn_reflns_number 5489
_diffrn_reflns_theta_full 28.33
_diffrn_reflns_theta_max 28.33
_diffrn_reflns_theta_min 1.96
_diffrn_standards_decay_% 0
_diffrn_standards_interval_count 0
_diffrn_standards_interval_time 0
_diffrn_standards_number 0
_exptl_absorpt_coefficient_mu 3.716
_exptl_absorpt_correction_T_max 0.51
_exptl_absorpt_correction_T_min 0.1857
_exptl_absorpt_correction_type multi-scan
_exptl_absorpt_process_details '(SADABS in SAINT-Plus; Bruker, 1997--1999)'
_exptl_crystal_colour colourless
_exptl_crystal_density_diffrn 1.769
_exptl_crystal_density_method 'not measured'
_exptl_crystal_description block
_exptl_crystal_F_000 312
_exptl_crystal_size_max 0.6
_exptl_crystal_size_mid 0.18
_exptl_crystal_size_min 0.18
_refine_diff_density_max 1.591
_refine_diff_density_min -1.250
_refine_ls_extinction_method none
_refine_ls_goodness_of_fit_ref 1.037
_refine_ls_hydrogen_treatment refxyz
_refine_ls_matrix_type full
_refine_ls_number_parameters 184
_refine_ls_number_reflns 2814
_refine_ls_number_restraints 0
_refine_ls_restrained_S_all 1.037
_refine_ls_R_factor_all 0.0425
_refine_ls_R_factor_gt 0.0399
_refine_ls_shift/su_max 0.000
_refine_ls_shift/su_mean 0.000
_refine_ls_structure_factor_coef Fsqd
_refine_ls_weighting_details 'calc w=1/[\s^2^(Fo^2^)+(0.0552P)^2^+0.2933P] where P=(Fo^2^+2Fc^2^)/3'
_refine_ls_weighting_scheme calc
_refine_ls_wR_factor_gt 0.1040
_refine_ls_wR_factor_ref 0.1069
_reflns_number_gt 2627
_reflns_number_total 2814
_reflns_threshold_expression I>2\s(I)
_cod_data_source_file bt6433.cif
_cod_data_source_block I
_cod_depositor_comments
;
The following automatic conversions were performed:
'_exptl_absorpt_correction_type' value 'multi scan' changed to
'multi-scan' according to
'/home/saulius/struct/CIF-dictionaries/cif_core.dic' dictionary named
'cif_core.dic' version 2.4.1 from 2010-06-29.

Automatic conversion script
Id: cif_fix_enum 1527 2010-12-29 10:47:43Z saulius 

The following automatic conversions were performed:

'_exptl_absorpt_correction_type' value 'multi scan' changed to
'multi-scan' according to
/home/saulius/struct/CIF-dictionaries/cif_core.dic dictionary named
'cif_core.dic' version 2.4.1 from 2010-06-29.

Automatic conversion script
Id: cif_fix_values 1715 2011-07-08 13:25:40Z adriana 
;
_cod_database_code 2203542
_cod_database_fobs_code 2203542

loop_
_symmetry_equiv_pos_as_xyz
'x, y, z'
'-x, -y, -z'

loop_
_atom_site_label
_atom_site_fract_x
_atom_site_fract_y
_atom_site_fract_z
_atom_site_U_iso_or_equiv
_atom_site_adp_type
_atom_site_calc_flag
_atom_site_occupancy
_atom_site_type_symbol
Br1 0.71750(4) -0.00992(2) 0.65490(2) 0.01848(12) Uani d 1 Br
C1 1.0193(4) 0.2454(3) 0.5794(2) 0.0172(5) Uani d 1 C
H1A 1.099(6) 0.347(4) 0.604(3) 0.021 Uiso d 1 H
H1B 1.126(6) 0.185(4) 0.585(3) 0.021 Uiso d 1 H
O1 0.9861(3) 0.5019(2) 0.80645(18) 0.0209(4) Uani d 1 O
C2 0.9000(4) 0.2381(3) 0.4456(2) 0.0199(5) Uani d 1 C
H2A 1.000(6) 0.286(4) 0.386(3) 0.024 Uiso d 1 H
H2B 0.845(6) 0.129(4) 0.412(3) 0.024 Uiso d 1 H
O2 0.6122(3) 0.5552(2) 0.76989(19) 0.0249(4) Uani d 1 O
C3 0.7112(4) 0.3160(3) 0.4470(3) 0.0202(5) Uani d 1 C
H3 0.657(6) 0.339(4) 0.369(4) 0.024 Uiso d 1 H
O3 1.2058(3) 0.1956(2) 0.80829(18) 0.0227(4) Uani d 1 O
C4 0.6166(4) 0.3421(3) 0.5535(2) 0.0166(5) Uani d 1 C
H4A 0.500(6) 0.389(4) 0.552(3) 0.020 Uiso d 1 H
C4A 0.6795(4) 0.2916(3) 0.6842(2) 0.0143(4) Uani d 1 C
H4B 0.546(5) 0.235(4) 0.719(3) 0.017 Uiso d 1 H
S5 0.74977(10) 0.45077(6) 0.79933(6) 0.01640(15) Uani d 1 S
C6 0.6752(4) 0.3697(3) 0.9453(2) 0.0177(5) Uani d 1 C
H6A 0.761(5) 0.434(4) 1.011(3) 0.021 Uiso d 1 H
H6B 0.528(6) 0.365(4) 0.947(3) 0.021 Uiso d 1 H
C7 0.7128(4) 0.2119(3) 0.9530(2) 0.0178(5) Uani d 1 C
H2 0.613(6) 0.145(4) 0.889(3) 0.021 Uiso d 1 H
O8 0.9404(3) 0.2074(2) 0.93013(16) 0.0178(4) Uani d 1 O
C9 1.0158(4) 0.2035(3) 0.8128(2) 0.0165(5) Uani d 1 C
C9A 0.8672(4) 0.2029(3) 0.6860(2) 0.0138(4) Uani d 1 C
C10 0.6833(5) 0.1590(3) 1.0870(3) 0.0226(5) Uani d 1 C
H1D 0.705(6) 0.058(5) 1.090(4) 0.034 Uiso d 1 H
H1E 0.546(7) 0.164(4) 1.104(4) 0.034 Uiso d 1 H
H1C 0.786(6) 0.224(4) 1.151(4) 0.034 Uiso d 1 H

loop_
_atom_site_aniso_label
_atom_site_aniso_U_11
_atom_site_aniso_U_22
_atom_site_aniso_U_33
_atom_site_aniso_U_12
_atom_site_aniso_U_13
_atom_site_aniso_U_23
Br1 0.02003(16) 0.01346(16) 0.02098(17) 0.00063(10) 0.00362(10) 0.00052(11)
C1 0.0155(11) 0.0197(12) 0.0165(11) 0.0026(9) 0.0033(9) 0.0026(10)
O1 0.0203(9) 0.0192(9) 0.0195(8) -0.0043(7) -0.0010(7) 0.0026(7)
C2 0.0212(12) 0.0237(13) 0.0152(11) 0.0038(10) 0.0042(9) 0.0050(10)
O2 0.0328(10) 0.0197(9) 0.0235(9) 0.0105(8) -0.0022(8) -0.0001(8)
C3 0.0220(12) 0.0190(12) 0.0183(12) 0.0021(10) -0.0019(9) 0.0026(9)
O3 0.0148(8) 0.0319(11) 0.0219(9) 0.0058(8) 0.0005(7) 0.0052(8)
C4 0.0157(11) 0.0150(11) 0.0186(11) 0.0026(9) -0.0023(8) 0.0030(9)
C4A 0.0128(10) 0.0134(10) 0.0153(10) 0.0000(8) 0.0003(8) 0.0015(8)
S5 0.0185(3) 0.0134(3) 0.0165(3) 0.0021(2) -0.0002(2) 0.0009(2)
C6 0.0176(11) 0.0191(12) 0.0155(11) 0.0019(9) 0.0014(9) 0.0004(9)
C7 0.0143(10) 0.0211(12) 0.0159(11) -0.0012(9) 0.0019(8) 0.0004(9)
O8 0.0157(8) 0.0223(9) 0.0152(8) 0.0030(7) 0.0012(6) 0.0034(7)
C9 0.0165(11) 0.0160(11) 0.0158(11) 0.0005(9) 0.0002(8) 0.0038(9)
C9A 0.0125(9) 0.0115(10) 0.0163(10) -0.0004(8) 0.0015(8) 0.0011(8)
C10 0.0273(13) 0.0223(14) 0.0161(12) -0.0017(11) 0.0040(10) 0.0040(10)

loop_
_atom_type_symbol
_atom_type_description
_atom_type_scat_dispersion_real
_atom_type_scat_dispersion_imag
_atom_type_scat_source
C C 0.0033 0.0016 'International Tables Vol C Tables 4.2.6.8 and 6.1.1.4'
H H 0.0000 0.0000 'International Tables Vol C Tables 4.2.6.8 and 6.1.1.4'
O O 0.0106 0.0060 'International Tables Vol C Tables 4.2.6.8 and 6.1.1.4'
S S 0.1246 0.1234 'International Tables Vol C Tables 4.2.6.8 and 6.1.1.4'
Br Br -0.2901 2.4595 'International Tables Vol C Tables 4.2.6.8 and 6.1.1.4'

loop_
_geom_angle_atom_site_label_1
_geom_angle_atom_site_label_2
_geom_angle_atom_site_label_3
_geom_angle
_geom_angle_publ_flag
C2 C1 C9A 114.24(19) yes
C2 C1 H1A 110(2) no
C9A C1 H1A 105(2) no
C2 C1 H1B 113(2) no
C9A C1 H1B 107(2) no
H1A C1 H1B 106(3) no
C3 C2 C1 111.1(2) yes
C3 C2 H2A 108(2) no
C1 C2 H2A 110(2) no
C3 C2 H2B 110(2) no
C1 C2 H2B 110.0(19) no
H2A C2 H2B 107(3) no
C4 C3 C2 122.9(2) yes
C4 C3 H3 121(2) no
C2 C3 H3 116(2) no
C3 C4 C4A 124.4(2) yes
C3 C4 H4A 121(2) no
C4A C4 H4A 114(2) no
C4 C4A C9A 114.47(19) yes
C4 C4A S5 109.29(16) yes
C9A C4A S5 110.78(15) yes
C4 C4A H4B 109.1(19) no
C9A C4A H4B 111.3(18) no
S5 C4A H4B 101.0(18) no
O2 S5 O1 118.32(12) yes
O2 S5 C6 108.81(12) yes
O1 S5 C6 109.25(11) yes
O2 S5 C4A 109.93(11) yes
O1 S5 C4A 107.43(11) yes
C6 S5 C4A 101.83(12) yes
C7 C6 S5 113.61(17) yes
C7 C6 H6A 111(2) no
S5 C6 H6A 105(2) no
C7 C6 H6B 107(2) no
S5 C6 H6B 106(2) no
H6A C6 H6B 113(3) no
O8 C7 C10 105.4(2) yes
O8 C7 C6 110.17(19) yes
C10 C7 C6 110.9(2) yes
O8 C7 H2 109.4(19) no
C10 C7 H2 111(2) no
C6 C7 H2 110.2(19) no
C9 O8 C7 124.22(18) yes
O3 C9 O8 117.0(2) yes
O3 C9 C9A 119.9(2) yes
O8 C9 C9A 123.0(2) yes
C1 C9A C4A 111.64(19) yes
C1 C9A C9 107.40(18) yes
C4A C9A C9 119.39(19) yes
C1 C9A Br1 109.00(16) yes
C4A C9A Br1 105.72(15) yes
C9 C9A Br1 103.00(15) yes
C7 C10 H1D 110(2) no
C7 C10 H1E 107(3) no
H1D C10 H1E 111(4) no
C7 C10 H1C 111(2) no
H1D C10 H1C 110(3) no
H1E C10 H1C 109(3) no

loop_
_geom_bond_atom_site_label_1
_geom_bond_atom_site_label_2
_geom_bond_distance
_geom_bond_publ_flag
Br1 C9A 1.992(2) yes
C1 C2 1.523(3) yes
C1 C9A 1.525(3) yes
C1 H1A 0.98(3) no
C1 H1B 0.95(3) no
O1 S5 1.4428(19) yes
C2 C3 1.492(4) yes
C2 H2A 0.97(4) no
C2 H2B 1.03(4) no
O2 S5 1.4381(19) yes
C3 C4 1.327(4) yes
C3 H3 0.90(4) no
O3 C9 1.200(3) yes
C4 C4A 1.509(3) yes
C4 H4A 0.91(3) no
C4A C9A 1.551(3) yes
C4A S5 1.810(2) yes
C4A H4B 0.99(3) no
S5 C6 1.777(3) yes
C6 C7 1.522(4) yes
C6 H6A 0.94(3) no
C6 H6B 0.91(4) no
C7 O8 1.458(3) yes
C7 C10 1.511(4) yes
C7 H2 0.97(3) no
O8 C9 1.342(3) yes
C9 C9A 1.554(3) yes
C10 H1D 0.97(4) no
C10 H1E 0.89(4) no
C10 H1C 0.98(4) no

loop_
_geom_torsion_atom_site_label_1
_geom_torsion_atom_site_label_2
_geom_torsion_atom_site_label_3
_geom_torsion_atom_site_label_4
_geom_torsion
_geom_torsion_publ_flag
C9A C1 C2 C3 48.5(3) no
C1 C2 C3 C4 -21.0(4) no
C2 C3 C4 C4A -2.8(4) no
C3 C4 C4A C9A -0.5(3) no
C3 C4 C4A S5 124.4(2) no
C4 C4A S5 O2 35.25(19) no
C9A C4A S5 O2 162.28(17) no
C4 C4A S5 O1 -94.75(17) no
C9A C4A S5 O1 32.28(19) no
C4 C4A S5 C6 150.49(16) no
C9A C4A S5 C6 -82.48(18) no
O2 S5 C6 C7 150.23(17) no
O1 S5 C6 C7 -79.2(2) no
C4A S5 C6 C7 34.17(19) no
S5 C6 C7 O8 54.1(2) no
S5 C6 C7 C10 170.42(18) no
C10 C7 O8 C9 159.7(2) no
C6 C7 O8 C9 -80.6(3) no
C7 O8 C9 O3 -177.9(2) no
C7 O8 C9 C9A -0.1(4) no
C2 C1 C9A C4A -52.0(3) no
C2 C1 C9A C9 175.3(2) no
C2 C1 C9A Br1 64.4(2) no
C4 C4A C9A C1 27.2(3) no
S5 C4A C9A C1 -97.0(2) no
C4 C4A C9A C9 153.5(2) no
S5 C4A C9A C9 29.4(3) no
C4 C4A C9A Br1 -91.2(2) no
S5 C4A C9A Br1 144.64(12) no
O3 C9 C9A C1 -19.3(3) no
O8 C9 C9A C1 163.0(2) no
O3 C9 C9A C4A -147.7(2) no
O8 C9 C9A C4A 34.7(3) no
O3 C9 C9A Br1 95.7(2) no
O8 C9 C9A Br1 -82.0(2) no
